data_7216073
loop_
_publ_author_name
'Burrows, Andrew D.'
'Harrington, Ross W.'
'Mahon, Mary F.'
'Teat, Simon J.'

_publ_section_title
;
 The structural influence of ligand coordination and hydrogen bonding
 capabilities in the crystal engineering of metal thiosemicarbazide
 compounds with malonate
;
_journal_issue 64
_journal_name_full CrystEngComm
_journal_page_first 388
_journal_paper_doi 10.1039/b505655a
_journal_volume 7
_journal_year 2005
_chemical_formula_moiety 'C12 H31 N11 O11 S3 Zn2'
_chemical_formula_sum 'C12 H31 N11 O11 S3 Zn2'
_chemical_formula_weight 732.40
_chemical_name_systematic
;
?
;
_space_group_IT_number 2
_symmetry_cell_setting triclinic
_symmetry_space_group_name_Hall '-P 1'
_symmetry_space_group_name_H-M 'P -1'
_atom_sites_solution_hydrogens difmap
_atom_sites_solution_primary direct
_atom_sites_solution_secondary difmap
_audit_creation_method SHELXL-97
_cell_angle_alpha 105.7450(9)
_cell_angle_beta 96.956(2)
_cell_angle_gamma 104.237(2)
_cell_formula_units_Z 2
_cell_length_a 7.3550(2)
_cell_length_b 12.1490(2)
_cell_length_c 16.8090(4)
_cell_measurement_reflns_used 2205
_cell_measurement_temperature 150(2)
_cell_measurement_theta_max 27.43
_cell_measurement_theta_min 3.74
_cell_volume 1372.53(6)
_computing_cell_refinement 'HKL DENZO'
_computing_data_collection 'Nonius COLLECT'
_computing_data_reduction 'HKL DENZO and SCALEPACK'
_computing_molecular_graphics 'Bruker SHELXTL'
_computing_publication_material 'Bruker SHELXTL and local programs'
_computing_structure_refinement 'Bruker SHELXTL'
_computing_structure_solution SHELXS86
_diffrn_ambient_temperature 150(2)
_diffrn_measured_fraction_theta_full 0.997
_diffrn_measured_fraction_theta_max 0.992
_diffrn_measurement_device_type 'Nonius KappaCCD diffractometer'
_diffrn_measurement_method '\f and \w scans'
_diffrn_radiation_monochromator graphite
_diffrn_radiation_source 'sealed tube'
_diffrn_radiation_type MoK\a
_diffrn_radiation_wavelength 0.71070
_diffrn_reflns_av_R_equivalents 0.0496
_diffrn_reflns_av_sigmaI/netI 0.0543
_diffrn_reflns_limit_h_max 9
_diffrn_reflns_limit_h_min -9
_diffrn_reflns_limit_k_max 15
_diffrn_reflns_limit_k_min -15
_diffrn_reflns_limit_l_max 21
_diffrn_reflns_limit_l_min -21
_diffrn_reflns_number 20841
_diffrn_reflns_theta_full 26.00
_diffrn_reflns_theta_max 27.54
_diffrn_reflns_theta_min 3.64
_diffrn_standards_number 0
_exptl_absorpt_coefficient_mu 2.047
_exptl_absorpt_correction_T_max 0.8215
_exptl_absorpt_correction_T_min 0.6850
_exptl_absorpt_correction_type multi-scan
_exptl_crystal_colour colourless
_exptl_crystal_density_diffrn 1.772
_exptl_crystal_density_method 'not measured'
_exptl_crystal_description block
_exptl_crystal_F_000 752
_exptl_crystal_size_max 0.20
_exptl_crystal_size_mid 0.20
_exptl_crystal_size_min 0.10
_refine_diff_density_max 0.545
_refine_diff_density_min -0.573
_refine_diff_density_rms 0.087
_refine_ls_extinction_coef 0.0031(5)
_refine_ls_extinction_expression Fc^*^=kFc[1+0.001xFc^2^\l^3^/sin(2\q)]^-1/4^
_refine_ls_extinction_method SHELXL
_refine_ls_goodness_of_fit_ref 1.018
_refine_ls_hydrogen_treatment mixed
_refine_ls_matrix_type full
_refine_ls_number_parameters 412
_refine_ls_number_reflns 6299
_refine_ls_number_restraints 0
_refine_ls_restrained_S_all 1.018
_refine_ls_R_factor_all 0.0506
_refine_ls_R_factor_gt 0.0335
_refine_ls_shift/su_max 0.001
_refine_ls_shift/su_mean 0.000
_refine_ls_structure_factor_coef Fsqd
_refine_ls_weighting_details 'calc w=1/[\s^2^(Fo^2^)+(0.0281P)^2^+0.5341P] where P=(Fo^2^+2Fc^2^)/3'
_refine_ls_weighting_scheme calc
_refine_ls_wR_factor_gt 0.0700
_refine_ls_wR_factor_ref 0.0764
_reflns_number_gt 5009
_reflns_number_total 6299
_reflns_threshold_expression I>2\s(I)
_cod_data_source_file b505655a.txt
_cod_data_source_block 5
_cod_original_cell_volume 1372.53(5)
_cod_database_code 7216073

loop_
_symmetry_equiv_pos_as_xyz
'x, y, z'
'-x, -y, -z'

loop_
_atom_site_label
_atom_site_type_symbol
_atom_site_fract_x
_atom_site_fract_y
_atom_site_fract_z
_atom_site_U_iso_or_equiv
_atom_site_adp_type
_atom_site_occupancy
_atom_site_symmetry_multiplicity
_atom_site_calc_flag
_atom_site_refinement_flags
Zn1 Zn 0.57743(4) 0.88779(2) 0.122141(17) 0.01630(9) Uani 1 1 d .
Zn2 Zn 0.34299(4) 0.60150(2) 0.262767(17) 0.01554(9) Uani 1 1 d .
S1 S 0.78002(9) 1.01055(6) 0.25305(4) 0.02119(14) Uani 1 1 d .
S3 S 0.18723(9) 0.51258(6) 0.35371(4) 0.01969(14) Uani 1 1 d .
S4 S 0.60297(9) 0.74760(6) 0.37165(4) 0.02038(15) Uani 1 1 d .
O1 O 0.3304(2) 0.88320(17) 0.05738(11) 0.0235(4) Uani 1 1 d .
O2 O 0.0137(2) 0.83340(16) 0.02211(11) 0.0237(4) Uani 1 1 d .
O3 O 0.1822(2) 0.70620(14) 0.23447(10) 0.0158(3) Uani 1 1 d .
O4 O 0.4234(2) 0.77472(16) 0.17837(11) 0.0201(4) Uani 1 1 d .
O5 O 0.6621(3) 0.74528(16) 0.06261(11) 0.0189(4) Uani 1 1 d .
H5C H 0.567(5) 0.692(3) 0.023(2) 0.045(10) Uiso 1 1 d .
H5D H 0.757(6) 0.758(3) 0.047(2) 0.050(12) Uiso 1 1 d .
O6 O 0.4329(3) 0.31371(17) 0.20605(13) 0.0335(5) Uani 1 1 d .
O7 O 0.2886(3) 0.1639(3) 0.09697(13) 0.0651(9) Uani 1 1 d .
O8 O 0.5918(3) 0.20423(16) 0.13875(12) 0.0272(4) Uani 1 1 d .
O9 O 0.6625(3) 0.39790(16) 0.05533(11) 0.0229(4) Uani 1 1 d .
O10 O 0.8934(2) 0.56122(15) 0.07919(11) 0.0223(4) Uani 1 1 d .
O11 O 0.6853(3) 0.48986(16) -0.03928(11) 0.0243(4) Uani 1 1 d .
N1 N 1.1022(3) 1.1752(2) 0.25966(14) 0.0224(5) Uani 1 1 d .
H1 H 1.170(4) 1.216(2) 0.2397(17) 0.017(8) Uiso 1 1 d .
N2 N 0.9121(3) 1.0870(2) 0.12944(14) 0.0191(5) Uani 1 1 d .
H2 H 0.991(4) 1.126(2) 0.1136(17) 0.014(7) Uiso 1 1 d .
N3 N 0.7497(3) 1.0056(2) 0.07113(14) 0.0196(5) Uani 1 1 d .
H3A H 0.790(4) 0.967(2) 0.0327(18) 0.016(7) Uiso 1 1 d .
H3B H 0.688(4) 1.047(3) 0.0506(18) 0.027(8) Uiso 1 1 d .
N4 N 0.9648(3) 0.77252(19) 0.35728(13) 0.0185(4) Uani 1 1 d .
H4 H 1.050(5) 0.754(3) 0.327(2) 0.039(9) Uiso 1 1 d .
N5 N 0.7487(3) 0.64023(19) 0.24367(13) 0.0172(4) Uani 1 1 d .
H5 H 0.829(4) 0.633(2) 0.2188(17) 0.011(7) Uiso 1 1 d .
N6 N 0.5618(3) 0.5764(2) 0.19720(13) 0.0179(4) Uani 1 1 d .
H6A H 0.544(4) 0.599(3) 0.155(2) 0.029(8) Uiso 1 1 d .
H6B H 0.559(5) 0.500(3) 0.178(2) 0.039(9) Uiso 1 1 d .
N7 N -0.1644(3) 0.3622(2) 0.30489(15) 0.0285(5) Uani 1 1 d .
H7 H -0.265(5) 0.327(3) 0.265(2) 0.039(9) Uiso 1 1 d .
N8 N -0.0237(3) 0.3957(2) 0.19773(14) 0.0211(5) Uani 1 1 d .
H8 H -0.129(5) 0.360(3) 0.165(2) 0.033(9) Uiso 1 1 d .
N9 N 0.1290(3) 0.4492(2) 0.16449(14) 0.0180(4) Uani 1 1 d .
H9A H 0.087(4) 0.478(3) 0.1323(19) 0.024(8) Uiso 1 1 d .
H9B H 0.165(4) 0.387(3) 0.1358(19) 0.028(8) Uiso 1 1 d .
N10 N 0.4377(3) 0.22629(19) 0.14650(13) 0.0206(5) Uani 1 1 d .
N11 N 0.7478(3) 0.48318(18) 0.03134(12) 0.0179(4) Uani 1 1 d .
C1 C 0.9400(4) 1.0958(2) 0.21146(15) 0.0176(5) Uani 1 1 d .
C2 C 1.1645(4) 1.1977(2) 0.35019(16) 0.0253(6) Uani 1 1 d .
H2A H 1.0504 1.1816 0.3758 0.030 Uiso 1 1 calc R
H2B H 1.2376 1.2830 0.3769 0.030 Uiso 1 1 calc R
C3 C 1.2880(5) 1.1210(3) 0.36800(19) 0.0366(7) Uani 1 1 d .
H3C H 1.3338 1.1430 0.4290 0.055 Uiso 1 1 calc R
H3D H 1.3978 1.1337 0.3404 0.055 Uiso 1 1 calc R
H3E H 1.2125 1.0366 0.3462 0.055 Uiso 1 1 calc R
C4 C 0.1640(3) 0.8530(2) 0.07310(16) 0.0181(5) Uani 1 1 d .
C5 C 0.1483(4) 0.8464(2) 0.16181(16) 0.0194(5) Uani 1 1 d .
H5A H 0.1938 0.9286 0.2019 0.023 Uiso 1 1 calc R
H5B H 0.0116 0.8136 0.1627 0.023 Uiso 1 1 calc R
C6 C 0.2595(3) 0.7714(2) 0.19255(14) 0.0147(5) Uani 1 1 d .
C7 C 0.7813(3) 0.7186(2) 0.32115(14) 0.0158(5) Uani 1 1 d .
C8 C 1.0321(4) 0.8604(3) 0.44076(17) 0.0293(6) Uani 1 1 d .
H8A H 0.9536 0.8346 0.4799 0.035 Uiso 1 1 calc R
H8B H 1.0174 0.9382 0.4381 0.035 Uiso 1 1 calc R
C9 C 1.2398(4) 0.8747(3) 0.47353(18) 0.0318(7) Uani 1 1 d .
H9C H 1.2823 0.9338 0.5299 0.048 Uiso 1 1 calc R
H9D H 1.3178 0.9019 0.4354 0.048 Uiso 1 1 calc R
H9E H 1.2541 0.7978 0.4765 0.048 Uiso 1 1 calc R
C10 C -0.0124(4) 0.4192(2) 0.28154(16) 0.0193(5) Uani 1 1 d .
C11 C -0.1933(4) 0.3817(3) 0.39169(17) 0.0294(6) Uani 1 1 d .
H11A H -0.0678 0.4049 0.4303 0.035 Uiso 1 1 calc R
H11B H -0.2725 0.3061 0.3967 0.035 Uiso 1 1 calc R
C12 C -0.2895(5) 0.4768(4) 0.4176(2) 0.0479(9) Uani 1 1 d .
H12A H -0.3140 0.4837 0.4745 0.072 Uiso 1 1 calc R
H12B H -0.4111 0.4559 0.3780 0.072 Uiso 1 1 calc R
H12C H -0.2065 0.5533 0.4174 0.072 Uiso 1 1 calc R

loop_
_atom_site_aniso_label
_atom_site_aniso_U_11
_atom_site_aniso_U_22
_atom_site_aniso_U_33
_atom_site_aniso_U_23
_atom_site_aniso_U_13
_atom_site_aniso_U_12
Zn1 0.01181(15) 0.02182(16) 0.02019(16) 0.01200(12) 0.00624(11) 0.00616(11)
Zn2 0.01216(15) 0.01837(15) 0.01650(15) 0.00661(11) 0.00296(11) 0.00390(11)
S1 0.0225(3) 0.0246(3) 0.0183(3) 0.0107(3) 0.0075(2) 0.0041(3)
S3 0.0167(3) 0.0236(3) 0.0168(3) 0.0091(2) 0.0007(2) 0.0006(2)
S4 0.0134(3) 0.0262(3) 0.0165(3) -0.0006(3) 0.0046(2) 0.0041(3)
O1 0.0135(9) 0.0381(11) 0.0296(10) 0.0246(9) 0.0082(7) 0.0092(8)
O2 0.0142(9) 0.0356(11) 0.0279(10) 0.0200(8) 0.0065(7) 0.0067(8)
O3 0.0153(8) 0.0179(8) 0.0163(8) 0.0083(7) 0.0055(7) 0.0039(7)
O4 0.0152(9) 0.0278(9) 0.0289(10) 0.0196(8) 0.0124(7) 0.0111(8)
O5 0.0130(9) 0.0209(9) 0.0207(10) 0.0042(8) 0.0062(8) 0.0027(8)
O6 0.0339(12) 0.0248(10) 0.0435(12) 0.0066(9) 0.0196(10) 0.0104(9)
O7 0.0157(11) 0.125(2) 0.0198(11) -0.0106(13) -0.0001(9) -0.0019(13)
O8 0.0169(9) 0.0271(10) 0.0360(11) 0.0054(8) 0.0040(8) 0.0091(8)
O9 0.0231(10) 0.0233(9) 0.0227(9) 0.0108(8) 0.0039(7) 0.0037(8)
O10 0.0167(9) 0.0236(9) 0.0211(9) 0.0036(8) -0.0034(7) 0.0032(7)
O11 0.0215(10) 0.0362(11) 0.0145(9) 0.0101(8) 0.0013(7) 0.0060(8)
N1 0.0212(12) 0.0242(12) 0.0219(12) 0.0106(10) 0.0061(9) 0.0023(10)
N2 0.0149(11) 0.0244(12) 0.0213(11) 0.0139(10) 0.0064(9) 0.0028(9)
N3 0.0179(11) 0.0226(11) 0.0201(12) 0.0099(10) 0.0046(9) 0.0050(9)
N4 0.0122(10) 0.0231(11) 0.0171(11) 0.0015(9) 0.0048(8) 0.0038(9)
N5 0.0115(10) 0.0242(11) 0.0140(10) 0.0026(9) 0.0036(8) 0.0049(9)
N6 0.0158(11) 0.0209(12) 0.0145(11) 0.0023(9) -0.0002(8) 0.0061(9)
N7 0.0162(12) 0.0403(14) 0.0235(12) 0.0116(11) 0.0013(10) -0.0019(10)
N8 0.0131(11) 0.0257(12) 0.0208(11) 0.0090(9) -0.0006(9) -0.0009(9)
N9 0.0182(11) 0.0184(11) 0.0189(11) 0.0073(9) 0.0037(9) 0.0062(9)
N10 0.0162(11) 0.0294(12) 0.0182(11) 0.0126(9) 0.0031(9) 0.0046(9)
N11 0.0154(10) 0.0221(11) 0.0163(11) 0.0039(9) 0.0031(8) 0.0078(9)
C1 0.0182(12) 0.0176(12) 0.0220(13) 0.0091(10) 0.0079(10) 0.0092(10)
C2 0.0295(15) 0.0238(14) 0.0183(13) 0.0041(11) 0.0011(11) 0.0049(12)
C3 0.0410(18) 0.0424(18) 0.0254(15) 0.0093(13) -0.0004(13) 0.0150(15)
C4 0.0152(12) 0.0201(12) 0.0255(13) 0.0134(11) 0.0071(10) 0.0079(10)
C5 0.0172(13) 0.0238(13) 0.0254(13) 0.0129(11) 0.0100(10) 0.0119(11)
C6 0.0161(12) 0.0147(11) 0.0132(11) 0.0028(9) 0.0048(9) 0.0052(9)
C7 0.0175(12) 0.0156(11) 0.0155(12) 0.0055(10) 0.0034(9) 0.0061(10)
C8 0.0160(13) 0.0370(16) 0.0233(14) -0.0045(12) 0.0031(11) 0.0029(12)
C9 0.0188(14) 0.0380(16) 0.0285(15) 0.0002(13) -0.0007(11) 0.0042(12)
C10 0.0154(12) 0.0228(13) 0.0220(13) 0.0112(11) 0.0033(10) 0.0050(10)
C11 0.0224(14) 0.0406(16) 0.0274(15) 0.0187(13) 0.0059(11) 0.0035(12)
C12 0.049(2) 0.078(3) 0.0313(18) 0.0247(18) 0.0124(15) 0.034(2)

loop_
_atom_type_symbol
_atom_type_description
_atom_type_scat_dispersion_real
_atom_type_scat_dispersion_imag
_atom_type_scat_source
C C 0.0033 0.0016 'International Tables Vol C Tables 4.2.6.8 and 6.1.1.4'
H H 0.0000 0.0000 'International Tables Vol C Tables 4.2.6.8 and 6.1.1.4'
N N 0.0061 0.0033 'International Tables Vol C Tables 4.2.6.8 and 6.1.1.4'
O O 0.0106 0.0060 'International Tables Vol C Tables 4.2.6.8 and 6.1.1.4'
S S 0.1246 0.1234 'International Tables Vol C Tables 4.2.6.8 and 6.1.1.4'
Zn Zn 0.2839 1.4301 'International Tables Vol C Tables 4.2.6.8 and 6.1.1.4'

loop_
_geom_angle_atom_site_label_1
_geom_angle_atom_site_label_2
_geom_angle_atom_site_label_3
_geom_angle
S1 Zn1 O1 135.39(6)
S1 Zn1 O4 91.98(5)
S1 Zn1 O5 114.50(6)
S1 Zn1 N3 84.75(6)
O1 Zn1 O4 87.99(7)
O1 Zn1 O5 109.97(8)
O1 Zn1 N3 95.56(8)
O4 Zn1 O5 85.65(7)
O4 Zn1 N3 176.30(8)
O5 Zn1 N3 94.12(9)
S3 Zn2 S4 96.06(2)
S3 Zn2 O3 104.67(5)
S3 Zn2 N6 135.39(7)
S3 Zn2 N9 82.47(6)
S4 Zn2 O3 101.49(5)
S4 Zn2 N6 83.89(6)
S4 Zn2 N9 171.65(6)
O3 Zn2 N6 119.12(8)
O3 Zn2 N9 86.82(8)
N6 Zn2 N9 91.38(8)
Zn1 S1 C1 96.01(9)
Zn2 S3 C10 98.03(9)
Zn2 S4 C7 95.73(8)
Zn1 O1 C4 128.55(16)
Zn2 O3 C6 112.56(14)
Zn1 O4 C6 125.48(15)
Zn1 O5 H5C 110(2)
Zn1 O5 H5D 118(3)
H5C O5 H5D 113(3)
H1 N1 C1 119(2)
H1 N1 C2 115(2)
C1 N1 C2 125.3(2)
H2 N2 N3 119(2)
H2 N2 C1 118(2)
N3 N2 C1 122.0(2)
Zn1 N3 N2 113.58(16)
Zn1 N3 H3A 109.1(19)
Zn1 N3 H3B 113(2)
N2 N3 H3A 106.2(19)
N2 N3 H3B 107.4(19)
H3A N3 H3B 108(3)
H4 N4 C7 116(2)
H4 N4 C8 119(2)
C7 N4 C8 124.4(2)
H5 N5 N6 115(2)
H5 N5 C7 123(2)
N6 N5 C7 122.0(2)
Zn2 N6 N5 114.82(15)
Zn2 N6 H6A 107(2)
Zn2 N6 H6B 113(2)
N5 N6 H6A 108(2)
N5 N6 H6B 107(2)
H6A N6 H6B 106(3)
H7 N7 C10 115(2)
H7 N7 C11 117(2)
C10 N7 C11 125.7(2)
H8 N8 N9 118(2)
H8 N8 C10 119(2)
N9 N8 C10 121.5(2)
Zn2 N9 N8 111.72(15)
Zn2 N9 H9A 105(2)
Zn2 N9 H9B 119.8(19)
N8 N9 H9A 107(2)
N8 N9 H9B 104(2)
H9A N9 H9B 109(3)
O6 N10 O7 118.9(2)
O6 N10 O8 120.1(2)
O7 N10 O8 121.0(2)
O9 N11 O10 119.5(2)
O9 N11 O11 119.9(2)
O10 N11 O11 120.6(2)
S1 C1 N1 121.4(2)
S1 C1 N2 122.7(2)
N1 C1 N2 115.8(2)
N1 C2 H2A 109.1
N1 C2 H2B 109.1
N1 C2 C3 112.3(2)
H2A C2 H2B 107.9
H2A C2 C3 109.1
H2B C2 C3 109.1
C2 C3 H3C 109.5
C2 C3 H3D 109.5
C2 C3 H3E 109.5
H3C C3 H3D 109.5
H3C C3 H3E 109.5
H3D C3 H3E 109.5
O1 C4 O2 124.0(2)
O1 C4 C5 117.9(2)
O2 C4 C5 118.0(2)
C4 C5 H5A 108.5
C4 C5 H5B 108.5
C4 C5 C6 115.01(19)
H5A C5 H5B 107.5
H5A C5 C6 108.5
H5B C5 C6 108.5
O3 C6 O4 121.1(2)
O3 C6 C5 118.0(2)
O4 C6 C5 120.9(2)
S4 C7 N4 121.42(18)
S4 C7 N5 123.22(18)
N4 C7 N5 115.4(2)
N4 C8 H8A 109.5
N4 C8 H8B 109.5
N4 C8 C9 110.6(2)
H8A C8 H8B 108.1
H8A C8 C9 109.5
H8B C8 C9 109.5
C8 C9 H9C 109.5
C8 C9 H9D 109.5
C8 C9 H9E 109.5
H9C C9 H9D 109.5
H9C C9 H9E 109.5
H9D C9 H9E 109.5
S3 C10 N7 121.6(2)
S3 C10 N8 122.6(2)
N7 C10 N8 115.7(2)
N7 C11 H11A 109.3
N7 C11 H11B 109.3
N7 C11 C12 111.8(2)
H11A C11 H11B 107.9
H11A C11 C12 109.3
H11B C11 C12 109.3
C11 C12 H12A 109.5
C11 C12 H12B 109.5
C11 C12 H12C 109.5
H12A C12 H12B 109.5
H12A C12 H12C 109.5
H12B C12 H12C 109.5

loop_
_geom_bond_atom_site_label_1
_geom_bond_atom_site_label_2
_geom_bond_distance
Zn1 S1 2.3703(7)
Zn1 O1 1.9819(17)
Zn1 O4 2.0644(17)
Zn1 O5 2.0317(17)
Zn1 N3 2.104(2)
Zn2 S3 2.3512(7)
Zn2 S4 2.4242(7)
Zn2 O3 2.0433(16)
Zn2 N6 2.094(2)
Zn2 N9 2.216(2)
S1 C1 1.714(3)
S3 C10 1.708(3)
S4 C7 1.703(2)
O1 C4 1.270(3)
O2 C4 1.242(3)
O3 C6 1.275(3)
O4 C6 1.250(3)
O5 H5C 0.88(4)
O5 H5D 0.77(4)
O6 N10 1.258(3)
O7 N10 1.224(3)
O8 N10 1.241(3)
O9 N11 1.264(3)
O10 N11 1.253(3)
O11 N11 1.251(3)
N1 H1 0.79(3)
N1 C1 1.336(3)
N1 C2 1.464(3)
N2 H2 0.78(3)
N2 N3 1.405(3)
N2 C1 1.340(3)
N3 H3A 0.82(3)
N3 H3B 0.86(3)
N4 H4 0.89(3)
N4 C7 1.331(3)
N4 C8 1.453(3)
N5 H5 0.77(3)
N5 N6 1.410(3)
N5 C7 1.341(3)
N6 H6A 0.84(3)
N6 H6B 0.89(3)
N7 H7 0.86(3)
N7 C10 1.326(3)
N7 C11 1.464(4)
N8 H8 0.83(3)
N8 N9 1.409(3)
N8 C10 1.347(3)
N9 H9A 0.80(3)
N9 H9B 0.89(3)
C2 H2A 0.9900
C2 H2B 0.9900
C2 C3 1.512(4)
C3 H3C 0.9800
C3 H3D 0.9800
C3 H3E 0.9800
C4 C5 1.531(3)
C5 H5A 0.9900
C5 H5B 0.9900
C5 C6 1.512(3)
C8 H8A 0.9900
C8 H8B 0.9900
C8 C9 1.511(4)
C9 H9C 0.9800
C9 H9D 0.9800
C9 H9E 0.9800
C11 H11A 0.9900
C11 H11B 0.9900
C11 C12 1.493(4)
C12 H12A 0.9800
C12 H12B 0.9800
C12 H12C 0.9800

loop_
_geom_hbond_atom_site_label_D
_geom_hbond_atom_site_label_H
_geom_hbond_atom_site_label_A
_geom_hbond_distance_DH
_geom_hbond_distance_HA
_geom_hbond_distance_DA
_geom_hbond_angle_DHA
_geom_hbond_site_symmetry_A
O5 H5C O9 0.88(4) 1.88(4) 2.756(3) 169(3) 2_665
O5 H5C N11 0.88(4) 2.60(4) 3.412(3) 154(3) 2_665
O5 H5C O11 0.88(4) 2.61(4) 3.225(3) 127(3) 2_665
O5 H5D O2 0.77(4) 2.03(4) 2.785(3) 166(4) 1_655
N1 H1 O6 0.79(3) 2.23(3) 2.983(3) 161(3) 1_665
N1 H1 O7 0.79(3) 2.62(3) 3.190(3) 130(2) 1_665
N1 H1 N10 0.79(3) 2.66(3) 3.335(3) 145(2) 1_665
N2 H2 O7 0.78(3) 2.19(3) 2.865(3) 145(3) 1_665
N2 H2 O2 0.78(3) 2.46(3) 3.022(3) 130(2) 2_675
N3 H3A O7 0.82(3) 2.23(3) 2.944(3) 145(2) 2_665
N3 H3A O2 0.82(3) 2.57(3) 3.206(3) 135(2) 1_655
N3 H3B O1 0.86(3) 2.21(3) 2.916(3) 139(3) 2_675
N3 H3B O8 0.86(3) 2.40(3) 2.945(3) 122(2) 1_565
N4 H4 O3 0.89(3) 1.96(3) 2.828(3) 165(3) 1_655
N5 H5 O10 0.77(3) 2.42(3) 3.078(3) 144(3) .
N5 H5 O3 0.77(3) 2.49(3) 3.124(3) 141(2) 1_655
N6 H6A O11 0.84(3) 2.23(3) 2.819(3) 128(3) 2_665
N6 H6A O4 0.84(3) 2.46(3) 2.912(3) 115(2) .
N6 H6B O9 0.89(3) 2.41(3) 3.058(3) 130(3) .
N6 H6A O5 0.84(3) 2.71(3) 3.471(3) 151(3) .
N6 H6B O6 0.89(3) 2.43(3) 3.148(3) 139(3) .
N7 H7 O8 0.86(3) 2.20(3) 2.980(3) 151(3) 1_455
N7 H7 O6 0.86(3) 2.27(3) 3.049(3) 150(3) 1_455
N7 H7 N10 0.86(3) 2.56(3) 3.425(3) 178(3) 1_455
N8 H8 O8 0.83(3) 2.32(3) 3.037(3) 144(3) 1_455
N8 H8 O9 0.83(3) 2.47(3) 3.128(3) 137(3) 1_455
N9 H9A O10 0.80(3) 2.17(3) 2.921(3) 157(3) 1_455
N9 H9B O6 0.89(3) 2.64(3) 3.201(3) 122(2) .
